data_2022464
loop_
_publ_author_name
'Korona-G\/lowniak, Izabela'
'Nitek, Wojciech'
'Tejchman, Waldemar'
'\.Zes\/lawska, Ewa'

_publ_section_title
;
 Influence of chlorine and methyl substituents and their position on the
 antimicrobial activities and crystal structures of
 4-methyl-1,6-diphenylpyrimidine-2(1<i>H</i>)-selenone derivatives
;
_journal_coeditor_code KY3209
_journal_issue 10
_journal_name_full 'Acta Crystallographica Section C'
_journal_page_first 649
_journal_page_last 658
_journal_paper_doi 10.1107/S205322962100975X
_journal_volume 77
_journal_year 2021
_chemical_formula_iupac 'C18 H16 N2 Se'
_chemical_formula_moiety 'C18 H16 N2 Se'
_chemical_formula_sum 'C18 H16 N2 Se'
_chemical_formula_weight 339.29
_chemical_name_systematic
;
4-Methyl-1-(3-methylphenyl)-6-phenylpyrimidine-2(1<i>H</i>)-selenone
;
_space_group_IT_number 14
_space_group_name_Hall '-P 2ybc'
_space_group_name_H-M_alt 'P 1 21/c 1'
_symmetry_cell_setting monoclinic
_symmetry_space_group_name_Hall '-P 2ybc'
_symmetry_space_group_name_H-M 'P 1 21/c 1'
_atom_sites_solution_hydrogens geom
_audit_creation_method 'WinGX routine CIF_UPDATE'
_cell_angle_alpha 90
_cell_angle_beta 108.025(5)
_cell_angle_gamma 90
_cell_formula_units_Z 4
_cell_length_a 8.4770(7)
_cell_length_b 19.6180(15)
_cell_length_c 9.8030(9)
_cell_measurement_reflns_used 5719
_cell_measurement_temperature 100(2)
_cell_measurement_theta_max 27.485
_cell_measurement_theta_min 0.998
_cell_volume 1550.2(2)
_computing_cell_refinement
;
SCALEPACK (Otwinowski & Minor, 1997)
;
_computing_data_collection
;
COLLECT (Bruker, 2004)
;
_computing_data_reduction
;
DENZO and SCALEPACK (Otwinowski & Minor, 1997)
;
_computing_molecular_graphics
;
Mercury (Macrae <i>et al.</i>,  2020)
;
_computing_publication_material
;
publCIF (Westrip, 2010)
;
_computing_structure_refinement
;
SHELXL2018 (Sheldrick, 2015)
;
_computing_structure_solution
;
SHELXS97 (Sheldrick, 2008)
;
_diffrn_ambient_temperature 100(2)
_diffrn_detector_area_resol_mean 9
_diffrn_measured_fraction_theta_full 0.997
_diffrn_measured_fraction_theta_max 0.987
_diffrn_measurement_device '95mm CCD camera on \k-goniostat'
_diffrn_measurement_device_type KappaCCD
_diffrn_measurement_method CCD
_diffrn_radiation_monochromator 'horizonally mounted graphite crystal'
_diffrn_radiation_type MoK\a
_diffrn_radiation_wavelength 0.71073
_diffrn_reflns_av_R_equivalents 0.1194
_diffrn_reflns_av_unetI/netI 0.0958
_diffrn_reflns_limit_h_max 10
_diffrn_reflns_limit_h_min -10
_diffrn_reflns_limit_k_max 25
_diffrn_reflns_limit_k_min -24
_diffrn_reflns_limit_l_max 12
_diffrn_reflns_limit_l_min -12
_diffrn_reflns_number 10897
_diffrn_reflns_theta_full 25.242
_diffrn_reflns_theta_max 27.401
_diffrn_reflns_theta_min 2.419
_exptl_absorpt_coefficient_mu 2.417
_exptl_absorpt_correction_T_max 1
_exptl_absorpt_correction_T_min 0.7596
_exptl_absorpt_correction_type multi-scan
_exptl_absorpt_process_details
;
(DENZO-SMN; Otwinowski & Minor, 1997)
;
_exptl_crystal_colour red
_exptl_crystal_density_diffrn 1.454
_exptl_crystal_description block
_exptl_crystal_F_000 688
_exptl_crystal_size_max 0.39
_exptl_crystal_size_mid 0.12
_exptl_crystal_size_min 0.09
_refine_diff_density_max 1.391
_refine_diff_density_min -0.83
_refine_ls_extinction_method none
_refine_ls_goodness_of_fit_gt 10.686
_refine_ls_goodness_of_fit_ref 1.083
_refine_ls_hydrogen_treatment constr
_refine_ls_matrix_type full
_refine_ls_number_parameters 192
_refine_ls_number_reflns 3479
_refine_ls_number_restraints 0
_refine_ls_restrained_S_all 1.083
_refine_ls_R_factor_all 0.105
_refine_ls_R_factor_gt 0.0687
_refine_ls_shift/su_max 0
_refine_ls_shift/su_mean 0
_refine_ls_structure_factor_coef Fsqd
_refine_ls_weighting_details 'w=1/[\s^2^(Fo^2^)+(0.0310P)^2^+4.9629P] where P=(Fo^2^+2Fc^2^)/3'
_refine_ls_weighting_scheme calc
_refine_ls_wR_factor_gt 0.1161
_refine_ls_wR_factor_ref 0.1274
_reflns_number_gt 2550
_reflns_number_total 3479
_reflns_threshold_expression 'I > 2\s(I)'
_cod_data_source_file ky3209sup1.cif
_cod_data_source_block 2
_cod_depositor_comments 'Adding full bibliography for 2022463--2022466.cif.'
_cod_original_sg_symbol_H-M 'P 21/c'
_cod_database_code 2022464
_cod_database_fobs_code 2022464
_shelx_estimated_absorpt_t_min 0.452
_shelx_estimated_absorpt_t_max 0.812

loop_
_symmetry_equiv_pos_as_xyz
'x, y, z'
'-x, y+1/2, -z+1/2'
'-x, -y, -z'
'x, -y-1/2, z-1/2'

loop_
_atom_site_type_symbol
_atom_site_label
_atom_site_fract_x
_atom_site_fract_y
_atom_site_fract_z
_atom_site_U_iso_or_equiv
_atom_site_adp_type
_atom_site_calc_flag
_atom_site_occupancy
_atom_site_disorder_assembly
_atom_site_disorder_group
C C2 0.4682(5) -0.0418(2) 0.3230(5) 0.0196(10) Uani d 1 . .
N N1 0.4774(4) 0.01976(18) 0.2559(4) 0.0167(8) Uani d 1 . .
C C6 0.6255(5) 0.0417(2) 0.2389(4) 0.0174(9) Uani d 1 . .
C C5 0.7609(5) 0.0008(2) 0.2858(4) 0.0186(9) Uani d 1 . .
H H5 0.862711 0.014474 0.277746 0.022 Uiso calc 1 . .
C C4 0.7443(5) -0.0628(2) 0.3468(4) 0.0205(9) Uani d 1 . .
N N3 0.6025(5) -0.08355(18) 0.3626(4) 0.0196(8) Uani d 1 . .
C C19 0.8902(6) -0.1095(3) 0.3983(6) 0.0335(12) Uani d 1 . .
H H19A 0.853671 -0.153359 0.419657 0.05 Uiso calc 1 . .
H H19B 0.96786 -0.090829 0.483341 0.05 Uiso calc 1 . .
H H19C 0.942885 -0.114136 0.325079 0.05 Uiso calc 1 . .
C C13 0.6284(5) 0.1088(2) 0.1697(5) 0.0183(9) Uani d 1 . .
C C18 0.5588(6) 0.1169(3) 0.0227(5) 0.0236(10) Uani d 1 . .
H H18 0.510931 0.079898 -0.034525 0.028 Uiso calc 1 . .
C C17 0.5609(6) 0.1805(3) -0.0385(5) 0.0268(11) Uani d 1 . .
H H170 0.516632 0.18592 -0.13728 0.032 Uiso calc 1 . .
C C16 0.6284(6) 0.2356(2) 0.0467(5) 0.0246(11) Uani d 1 . .
H H160 0.625099 0.278559 0.005577 0.03 Uiso calc 1 . .
C C15 0.7009(5) 0.2276(2) 0.1926(5) 0.0222(10) Uani d 1 . .
H H150 0.748339 0.264773 0.249303 0.027 Uiso calc 1 . .
C C14 0.7027(5) 0.1639(2) 0.2544(5) 0.0204(10) Uani d 1 . .
H H14 0.75363 0.158021 0.352303 0.025 Uiso calc 1 . .
C C7 0.3326(6) 0.0637(3) 0.2074(5) 0.0244(10) Uani d 1 . .
C C12 0.2131(6) 0.0496(3) 0.0762(5) 0.0298(12) Uani d 1 . .
H H12 0.223664 0.012013 0.021893 0.036 Uiso calc 1 . .
C C11 0.0789(6) 0.0929(3) 0.0292(6) 0.0382(14) Uani d 1 . .
H H11 -0.002731 0.084434 -0.057523 0.046 Uiso calc 1 . .
C C10 0.0658(7) 0.1480(3) 0.1096(6) 0.0371(13) Uani d 1 . .
H H10 -0.025477 0.176652 0.076085 0.045 Uiso calc 1 . .
C C9 0.1837(6) 0.1629(3) 0.2392(6) 0.0317(12) Uani d 1 . .
C C8 0.3199(6) 0.1186(2) 0.2895(5) 0.0251(11) Uani d 1 . .
H H8 0.400099 0.12647 0.377242 0.03 Uiso calc 1 . .
C C20 0.1713(8) 0.2248(3) 0.3260(7) 0.0442(15) Uani d 1 . .
H H20A 0.188313 0.2651 0.276822 0.066 Uiso calc 1 . .
H H20B 0.254342 0.222363 0.418227 0.066 Uiso calc 1 . .
H H20C 0.063305 0.226386 0.338266 0.066 Uiso calc 1 . .
Se Se1 0.27704(6) -0.06709(2) 0.36013(5) 0.02394(16) Uani d 1 . .

loop_
_atom_site_aniso_label
_atom_site_aniso_U_11
_atom_site_aniso_U_22
_atom_site_aniso_U_33
_atom_site_aniso_U_12
_atom_site_aniso_U_13
_atom_site_aniso_U_23
C2 0.023(2) 0.016(2) 0.024(2) -0.0063(19) 0.0135(19) -0.0013(18)
N1 0.0135(17) 0.0158(18) 0.0234(19) -0.0001(15) 0.0094(15) 0.0026(15)
C6 0.020(2) 0.018(2) 0.017(2) -0.0060(19) 0.0109(18) -0.0050(18)
C5 0.017(2) 0.021(2) 0.020(2) -0.0035(19) 0.0095(18) -0.0023(19)
C4 0.020(2) 0.021(2) 0.021(2) 0.000(2) 0.0080(19) -0.005(2)
N3 0.0202(19) 0.0157(19) 0.027(2) 0.0011(16) 0.0125(16) 0.0021(15)
C19 0.022(3) 0.031(3) 0.051(3) 0.009(2) 0.016(2) 0.010(3)
C13 0.017(2) 0.018(2) 0.026(2) -0.0002(19) 0.0153(19) 0.0014(19)
C18 0.025(2) 0.024(2) 0.025(3) -0.005(2) 0.012(2) 0.000(2)
C17 0.025(2) 0.029(3) 0.028(3) 0.001(2) 0.011(2) 0.008(2)
C16 0.023(2) 0.020(2) 0.036(3) 0.006(2) 0.018(2) 0.010(2)
C15 0.021(2) 0.017(2) 0.033(3) -0.0018(19) 0.014(2) -0.005(2)
C14 0.019(2) 0.020(2) 0.026(2) -0.0006(19) 0.0122(19) -0.0014(19)
C7 0.022(2) 0.025(2) 0.032(3) 0.002(2) 0.017(2) 0.009(2)
C12 0.020(2) 0.038(3) 0.036(3) -0.002(2) 0.015(2) 0.005(2)
C11 0.025(3) 0.055(4) 0.037(3) 0.003(3) 0.013(2) 0.014(3)
C10 0.025(3) 0.039(3) 0.048(3) 0.003(3) 0.013(3) 0.020(3)
C9 0.029(3) 0.024(3) 0.053(3) 0.001(2) 0.029(3) 0.006(2)
C8 0.028(3) 0.016(2) 0.038(3) 0.002(2) 0.020(2) 0.007(2)
C20 0.047(4) 0.026(3) 0.065(4) 0.006(3) 0.025(3) 0.000(3)
Se1 0.0216(2) 0.0205(2) 0.0352(3) -0.0031(2) 0.01672(19) 0.0045(2)

loop_
_atom_type_symbol
_atom_type_description
_atom_type_scat_dispersion_real
_atom_type_scat_dispersion_imag
_atom_type_scat_source
C C 0.0033 0.0016 'International Tables Vol C Tables 4.2.6.8 and 6.1.1.4'
H H 0 0 'International Tables Vol C Tables 4.2.6.8 and 6.1.1.4'
Se Se -0.0929 2.2259 'International Tables Vol C Tables 4.2.6.8 and 6.1.1.4'
N N 0.0061 0.0033 'International Tables Vol C Tables 4.2.6.8 and 6.1.1.4'

loop_
_exptl_crystal_face_index_h
_exptl_crystal_face_index_k
_exptl_crystal_face_index_l
_exptl_crystal_face_perp_dist
0 0 1 0.045
0 0 -1 0.075
-1 0 0 0.139
1 0 0 0.255
0 -1 0 0.055
0 1 0 0.035
3 0 1 0.14
2 0 -3 0.106
1 3 0 0.13
1 -2 0 0.19

loop_
_geom_angle_atom_site_label_1
_geom_angle_atom_site_label_2
_geom_angle_atom_site_label_3
_geom_angle_site_symmetry_1
_geom_angle_site_symmetry_3
_geom_angle
_geom_angle_publ_flag
N3 C2 N1 . . 119.6(3) ?
N3 C2 Se1 . . 119.6(3) ?
N1 C2 Se1 . . 120.8(3) ?
C6 N1 C2 . . 120.9(4) ?
C6 N1 C7 . . 118.8(3) ?
C2 N1 C7 . . 120.3(3) ?
C5 C6 N1 . . 118.5(4) ?
C5 C6 C13 . . 123.2(4) ?
N1 C6 C13 . . 118.3(4) ?
C6 C5 C4 . . 118.8(4) ?
C6 C5 H5 . . 120.6 ?
C4 C5 H5 . . 120.6 ?
N3 C4 C5 . . 122.4(4) ?
N3 C4 C19 . . 117.3(4) ?
C5 C4 C19 . . 120.3(4) ?
C4 N3 C2 . . 119.5(4) ?
C4 C19 H19A . . 109.5 ?
C4 C19 H19B . . 109.5 ?
H19A C19 H19B . . 109.5 ?
C4 C19 H19C . . 109.5 ?
H19A C19 H19C . . 109.5 ?
H19B C19 H19C . . 109.5 ?
C18 C13 C14 . . 120.0(4) ?
C18 C13 C6 . . 121.0(4) ?
C14 C13 C6 . . 119.1(4) ?
C17 C18 C13 . . 119.6(5) ?
C17 C18 H18 . . 120.2 ?
C13 C18 H18 . . 120.2 ?
C16 C17 C18 . . 120.2(4) ?
C16 C17 H170 . . 119.9 ?
C18 C17 H170 . . 119.9 ?
C17 C16 C15 . . 120.4(4) ?
C17 C16 H160 . . 119.8 ?
C15 C16 H160 . . 119.8 ?
C16 C15 C14 . . 119.8(4) ?
C16 C15 H150 . . 120.1 ?
C14 C15 H150 . . 120.1 ?
C15 C14 C13 . . 119.9(4) ?
C15 C14 H14 . . 120 ?
C13 C14 H14 . . 120 ?
C8 C7 C12 . . 122.0(5) ?
C8 C7 N1 . . 119.1(4) ?
C12 C7 N1 . . 118.9(4) ?
C11 C12 C7 . . 118.3(5) ?
C11 C12 H12 . . 120.8 ?
C7 C12 H12 . . 120.8 ?
C10 C11 C12 . . 120.1(5) ?
C10 C11 H11 . . 119.9 ?
C12 C11 H11 . . 119.9 ?
C11 C10 C9 . . 122.3(5) ?
C11 C10 H10 . . 118.9 ?
C9 C10 H10 . . 118.9 ?
C10 C9 C8 . . 118.2(5) ?
C10 C9 C20 . . 122.2(5) ?
C8 C9 C20 . . 119.6(5) ?
C7 C8 C9 . . 119.1(5) ?
C7 C8 H8 . . 120.4 ?
C9 C8 H8 . . 120.4 ?
C9 C20 H20A . . 109.5 ?
C9 C20 H20B . . 109.5 ?
H20A C20 H20B . . 109.5 ?
C9 C20 H20C . . 109.5 ?
H20A C20 H20C . . 109.5 ?
H20B C20 H20C . . 109.5 ?

loop_
_geom_bond_atom_site_label_1
_geom_bond_atom_site_label_2
_geom_bond_site_symmetry_2
_geom_bond_distance
_geom_bond_publ_flag
C2 N3 . 1.358(6) ?
C2 N1 . 1.389(6) ?
C2 Se1 . 1.835(4) ?
N1 C6 . 1.386(5) ?
N1 C7 . 1.453(6) ?
C6 C5 . 1.359(6) ?
C6 C13 . 1.483(6) ?
C5 C4 . 1.409(6) ?
C5 H5 . 0.93 ?
C4 N3 . 1.322(5) ?
C4 C19 . 1.496(6) ?
C19 H19A . 0.96 ?
C19 H19B . 0.96 ?
C19 H19C . 0.96 ?
C13 C18 . 1.388(6) ?
C13 C14 . 1.389(6) ?
C18 C17 . 1.387(7) ?
C18 H18 . 0.93 ?
C17 C16 . 1.379(7) ?
C17 H170 . 0.93 ?
C16 C15 . 1.380(7) ?
C16 H160 . 0.93 ?
C15 C14 . 1.387(6) ?
C15 H150 . 0.93 ?
C14 H14 . 0.93 ?
C7 C8 . 1.369(7) ?
C7 C12 . 1.397(7) ?
C12 C11 . 1.379(7) ?
C12 H12 . 0.93 ?
C11 C10 . 1.363(9) ?
C11 H11 . 0.93 ?
C10 C9 . 1.383(8) ?
C10 H10 . 0.93 ?
C9 C8 . 1.407(7) ?
C9 C20 . 1.504(7) ?
C8 H8 . 0.93 ?
C20 H20A . 0.96 ?
C20 H20B . 0.96 ?
C20 H20C . 0.96 ?

loop_
_geom_hbond_atom_site_label_D
_geom_hbond_atom_site_label_H
_geom_hbond_atom_site_label_A
_geom_hbond_site_symmetry_A
_geom_hbond_distance_DH
_geom_hbond_distance_HA
_geom_hbond_distance_DA
_geom_hbond_angle_DHA
_geom_hbond_publ_flag
C19 H19C Se1 1_655 0.96 2.90 3.513(5) 123.0 yes
C8 H8 N3 3_656 0.93 2.70 3.339(6) 127.3 yes
